data_2311248
loop_
_publ_author_name
'Shanthi, D.'
'Vidhya Sagar, T.'
'Kayalvizhi, M.'
'Vasuki, G.'
'Thiruvalluvar, A.'

_publ_section_title
;
 (E)-1-([1,1'-Biphen-yl]-4-yl)-3-(2-methyl-phen-yl)prop-2-en-1-one.
;
_journal_coeditor_code JJ2188
_journal_issue 'Pt 7'
_journal_name_full 'Acta crystallographica. Section E, Structure reports online'
_journal_page_first o809
_journal_page_last 10
_journal_paper_doi 10.1107/S1600536814014317
_journal_volume 70
_journal_year 2014
_chemical_formula_iupac 'C22 H18 O'
_chemical_formula_moiety 'C22 H18 O'
_chemical_formula_structural 'C22 H18 O'
_chemical_formula_sum 'C22 H18 O'
_chemical_formula_weight 298.36
_chemical_melting_point 393
_chemical_name_common chalcone
_chemical_name_systematic
;
(<i>E</i>)-1-([1,1'-Biphenyl]-4-yl)-3-(2-methylphenyl)prop-2-en-1-one
;
_space_group_IT_number 2
_space_group_name_Hall '-P 1'
_space_group_name_H-M_alt 'P -1'
_symmetry_cell_setting triclinic
_symmetry_space_group_name_Hall '-P 1'
_symmetry_space_group_name_H-M 'P -1'
_atom_sites_solution_hydrogens geom
_atom_sites_solution_primary direct
_atom_sites_solution_secondary difmap
_cell_angle_alpha 103.166(2)
_cell_angle_beta 104.713(2)
_cell_angle_gamma 103.308(2)
_cell_formula_units_Z 2
_cell_length_a 7.6396(3)
_cell_length_b 9.9106(4)
_cell_length_c 11.9263(4)
_cell_measurement_reflns_used 7102
_cell_measurement_temperature 273(2)
_cell_measurement_theta_max 26.3
_cell_measurement_theta_min 2.8
_cell_volume 809.66(6)
_computing_cell_refinement 'APEX2 and SAINT (Bruker, 2004)'
_computing_data_collection 'APEX2 (Bruker, 2004)'
_computing_data_reduction 'SAINT and XPREP (Bruker, 2004)'
_computing_molecular_graphics 'ORTEP-3 for Windows (Farrugia, 2012) and PLATON (Spek, 2009)'
_computing_publication_material 'SHELXL2014 (Sheldrick, 2008) and PLATON (Spek, 2009)'
_computing_structure_refinement 'SHELXL2014 (Sheldrick, 2008)'
_computing_structure_solution 'SHELXS2013 (Sheldrick, 2008)'
_diffrn_ambient_temperature 273(2)
_diffrn_measured_fraction_theta_full 1.000
_diffrn_measured_fraction_theta_max 0.994
_diffrn_measurement_device_type 'Bruker Kappa APEXII CCD'
_diffrn_measurement_method '\w and \f scan'
_diffrn_radiation_monochromator graphite
_diffrn_radiation_source 'fine-focus sealed tube'
_diffrn_radiation_type MoK\a
_diffrn_radiation_wavelength 0.71073
_diffrn_reflns_av_R_equivalents 0.0240
_diffrn_reflns_limit_h_max 10
_diffrn_reflns_limit_h_min -10
_diffrn_reflns_limit_k_max 13
_diffrn_reflns_limit_k_min -13
_diffrn_reflns_limit_l_max 16
_diffrn_reflns_limit_l_min -16
_diffrn_reflns_number 18636
_diffrn_reflns_theta_full 25.000
_diffrn_reflns_theta_max 29.604
_diffrn_reflns_theta_min 2.217
_exptl_absorpt_coefficient_mu 0.073
_exptl_absorpt_correction_T_max 1.000000
_exptl_absorpt_correction_T_min 0.908361
_exptl_absorpt_correction_type multi-scan
_exptl_absorpt_process_details
;
(SADABS; Bruker, 2004)
;
_exptl_crystal_colour colourless
_exptl_crystal_density_diffrn 1.224
_exptl_crystal_density_method 'Not Measured'
_exptl_crystal_description block
_exptl_crystal_F_000 316
_exptl_crystal_size_max 0.40
_exptl_crystal_size_mid 0.35
_exptl_crystal_size_min 0.30
_refine_diff_density_max 0.228
_refine_diff_density_min -0.172
_refine_ls_extinction_method none
_refine_ls_goodness_of_fit_ref 1.055
_refine_ls_hydrogen_treatment constr
_refine_ls_matrix_type full
_refine_ls_number_parameters 209
_refine_ls_number_reflns 4534
_refine_ls_number_restraints 0
_refine_ls_restrained_S_all 1.055
_refine_ls_R_factor_all 0.0681
_refine_ls_R_factor_gt 0.0482
_refine_ls_shift/su_max 0.001
_refine_ls_shift/su_max_lt 0.001
_refine_ls_shift/su_mean 0.000
_refine_ls_structure_factor_coef Fsqd
_refine_ls_weighting_details 'w=1/[\s^2^(Fo^2^)+(0.0730P)^2^+0.1155P] where P=(Fo^2^+2Fc^2^)/3'
_refine_ls_weighting_scheme calc
_refine_ls_wR_factor_gt 0.1346
_refine_ls_wR_factor_ref 0.1511
_reflns_number_gt 3291
_reflns_number_total 4534
_reflns_threshold_expression I>2\s(I)
_cod_data_source_file jj2188sup1.cif
_cod_data_source_block I
_cod_database_code 2311248

loop_
_symmetry_equiv_pos_site_id
_symmetry_equiv_pos_as_xyz
1 x,y,z
2 -x,-y,-z

loop_
_atom_site_aniso_label
_atom_site_aniso_U_11
_atom_site_aniso_U_22
_atom_site_aniso_U_33
_atom_site_aniso_U_12
_atom_site_aniso_U_13
_atom_site_aniso_U_23
O1 0.0822(8) 0.0610(6) 0.0424(5) -0.0025(5) 0.0263(5) 0.0071(4)
C1 0.0701(10) 0.0586(8) 0.0426(7) 0.0047(7) 0.0249(6) 0.0080(6)
C2 0.0422(6) 0.0426(6) 0.0362(5) 0.0136(5) 0.0117(4) 0.0071(4)
C3 0.0517(8) 0.0478(7) 0.0379(6) 0.0152(6) 0.0086(5) 0.0020(5)
C4 0.0492(8) 0.0431(7) 0.0561(8) 0.0065(6) 0.0045(6) 0.0030(6)
C5 0.0536(8) 0.0522(8) 0.0661(9) 0.0044(6) 0.0186(7) 0.0191(7)
C6 0.0555(8) 0.0524(8) 0.0445(6) 0.0119(6) 0.0196(6) 0.0130(5)
C7 0.0407(6) 0.0410(6) 0.0352(5) 0.0135(5) 0.0112(4) 0.0082(4)
C8 0.0502(7) 0.0439(6) 0.0354(5) 0.0097(5) 0.0137(5) 0.0084(5)
C9 0.0459(7) 0.0517(7) 0.0371(6) 0.0085(6) 0.0139(5) 0.0038(5)
C10 0.0481(7) 0.0484(7) 0.0341(5) 0.0138(5) 0.0123(5) 0.0075(5)
C11 0.0410(6) 0.0434(6) 0.0329(5) 0.0127(5) 0.0100(4) 0.0066(4)
C12 0.0564(8) 0.0383(6) 0.0404(6) 0.0067(5) 0.0159(5) 0.0040(5)
C13 0.0565(8) 0.0421(7) 0.0408(6) 0.0070(6) 0.0183(5) 0.0114(5)
C14 0.0398(6) 0.0430(6) 0.0340(5) 0.0128(5) 0.0108(4) 0.0083(4)
C15 0.0497(7) 0.0358(6) 0.0359(5) 0.0099(5) 0.0094(5) 0.0057(4)
C16 0.0482(7) 0.0406(6) 0.0362(5) 0.0100(5) 0.0116(5) 0.0120(4)
C17 0.0395(6) 0.0481(7) 0.0347(5) 0.0104(5) 0.0121(4) 0.0077(5)
C18 0.0505(7) 0.0489(7) 0.0420(6) 0.0085(6) 0.0166(5) 0.0136(5)
C19 0.0536(8) 0.0686(9) 0.0429(7) 0.0081(7) 0.0165(6) 0.0212(6)
C20 0.0582(9) 0.0913(12) 0.0376(6) 0.0204(8) 0.0194(6) 0.0108(7)
C21 0.0794(11) 0.0832(11) 0.0489(8) 0.0428(9) 0.0238(7) 0.0041(7)
C22 0.0673(9) 0.0667(9) 0.0428(7) 0.0353(8) 0.0169(6) 0.0116(6)

loop_
_atom_site_type_symbol
_atom_site_label
_atom_site_fract_x
_atom_site_fract_y
_atom_site_fract_z
_atom_site_U_iso_or_equiv
_atom_site_thermal_displace_type
_atom_site_calc_flag
_atom_site_refinement_flags
_atom_site_occupancy
O O1 0.37261(17) 0.60727(11) 0.09681(9) 0.0666(4) Uani d . 1.000
C C1 0.1424(2) 0.25545(16) -0.31150(12) 0.0598(5) Uani d . 1.000
C C2 0.02836(17) 0.14897(13) -0.26587(10) 0.0413(3) Uani d . 1.000
C C3 -0.08815(19) 0.01392(14) -0.34508(11) 0.0489(4) Uani d . 1.000
C C4 -0.1977(2) -0.08585(15) -0.30810(13) 0.0555(4) Uani d . 1.000
C C5 -0.1963(2) -0.05199(16) -0.18929(14) 0.0594(5) Uani d . 1.000
C C6 -0.0836(2) 0.08192(15) -0.10901(12) 0.0513(4) Uani d . 1.000
C C7 0.02996(17) 0.18386(13) -0.14437(10) 0.0396(3) Uani d . 1.000
C C8 0.14997(19) 0.32479(13) -0.05697(10) 0.0447(3) Uani d . 1.000
C C9 0.13129(18) 0.38670(14) 0.04796(11) 0.0477(4) Uani d . 1.000
C C10 0.26312(18) 0.52846(14) 0.13063(10) 0.0448(4) Uani d . 1.000
C C11 0.26370(17) 0.57385(13) 0.25891(10) 0.0404(3) Uani d . 1.000
C C12 0.1919(2) 0.47482(14) 0.31431(11) 0.0478(4) Uani d . 1.000
C C13 0.20814(19) 0.51956(14) 0.43612(11) 0.0476(4) Uani d . 1.000
C C14 0.29252(17) 0.66487(13) 0.50571(10) 0.0397(3) Uani d . 1.000
C C15 0.35955(18) 0.76420(13) 0.44861(10) 0.0429(3) Uani d . 1.000
C C16 0.34808(18) 0.71934(13) 0.32782(10) 0.0427(3) Uani d . 1.000
C C17 0.30998(17) 0.71263(14) 0.63651(10) 0.0422(3) Uani d . 1.000
C C18 0.35892(19) 0.62864(15) 0.71095(11) 0.0481(4) Uani d . 1.000
C C19 0.3769(2) 0.67267(17) 0.83319(12) 0.0560(5) Uani d . 1.000
C C20 0.3468(2) 0.80073(19) 0.88272(12) 0.0636(5) Uani d . 1.000
C C21 0.2975(3) 0.8849(2) 0.81035(13) 0.0695(6) Uani d . 1.000
C C22 0.2805(2) 0.84196(17) 0.68813(12) 0.0574(5) Uani d . 1.000
H H1A 0.12155 0.21253 -0.39637 0.0897 Uiso calc R 1.000
H H1B 0.27494 0.28020 -0.26678 0.0897 Uiso calc R 1.000
H H1C 0.10373 0.34179 -0.30056 0.0897 Uiso calc R 1.000
H H3 -0.09204 -0.00968 -0.42594 0.0587 Uiso calc R 1.000
H H4 -0.27269 -0.17613 -0.36309 0.0666 Uiso calc R 1.000
H H5 -0.27074 -0.11885 -0.16353 0.0712 Uiso calc R 1.000
H H6 -0.08350 0.10469 -0.02891 0.0615 Uiso calc R 1.000
H H8 0.24937 0.37590 -0.07733 0.0536 Uiso calc R 1.000
H H9 0.03187 0.33939 0.07040 0.0573 Uiso calc R 1.000
H H12 0.13232 0.37751 0.26899 0.0574 Uiso calc R 1.000
H H13 0.16190 0.45138 0.47211 0.0572 Uiso calc R 1.000
H H15 0.41293 0.86238 0.49267 0.0514 Uiso calc R 1.000
H H16 0.39719 0.78701 0.29226 0.0512 Uiso calc R 1.000
H H18 0.37988 0.54158 0.67813 0.0576 Uiso calc R 1.000
H H19 0.40953 0.61518 0.88177 0.0672 Uiso calc R 1.000
H H20 0.35956 0.83064 0.96495 0.0763 Uiso calc R 1.000
H H21 0.27551 0.97129 0.84371 0.0834 Uiso calc R 1.000
H H22 0.24891 0.90049 0.64033 0.0688 Uiso calc R 1.000

loop_
_atom_type_symbol
_atom_type_description
_atom_type_scat_dispersion_real
_atom_type_scat_dispersion_imag
_atom_type_scat_source
C C 0.0033 0.0016 ' International Tables Vol C Tables 4.2.6.8 and 6.1.1.4'
H H 0.0000 0.0000 ' International Tables Vol C Tables 4.2.6.8 and 6.1.1.4'
O O 0.0106 0.0060 ' International Tables Vol C Tables 4.2.6.8 and 6.1.1.4'

loop_
_geom_angle_atom_site_label_1
_geom_angle_atom_site_label_2
_geom_angle_atom_site_label_3
_geom_angle
_geom_angle_publ_flag
C1 C2 C3 120.06(11) no
C1 C2 C7 121.73(11) no
C3 C2 C7 118.16(12) no
C2 C3 C4 122.16(12) no
C3 C4 C5 119.78(14) no
C4 C5 C6 119.30(15) no
C5 C6 C7 121.79(13) no
C2 C7 C6 118.80(12) no
C2 C7 C8 120.48(12) no
C6 C7 C8 120.72(11) no
C7 C8 C9 126.52(13) no
C8 C9 C10 122.06(13) no
O1 C10 C9 121.45(11) no
O1 C10 C11 119.84(12) no
C9 C10 C11 118.70(12) no
C10 C11 C12 122.41(11) no
C10 C11 C16 118.91(11) no
C12 C11 C16 118.59(11) no
C11 C12 C13 120.66(12) no
C12 C13 C14 121.08(13) no
C13 C14 C15 117.89(11) no
C13 C14 C17 120.99(12) no
C15 C14 C17 121.12(11) no
C14 C15 C16 121.17(12) no
C11 C16 C15 120.55(12) no
C14 C17 C18 120.50(12) no
C14 C17 C22 121.33(12) no
C18 C17 C22 118.16(11) no
C17 C18 C19 120.97(14) no
C18 C19 C20 120.12(14) no
C19 C20 C21 119.72(13) no
C20 C21 C22 120.46(17) no
C17 C22 C21 120.57(15) no
C2 C1 H1A 109.00 no
C2 C1 H1B 109.00 no
C2 C1 H1C 109.00 no
H1A C1 H1B 109.00 no
H1A C1 H1C 109.00 no
H1B C1 H1C 109.00 no
C2 C3 H3 119.00 no
C4 C3 H3 119.00 no
C3 C4 H4 120.00 no
C5 C4 H4 120.00 no
C4 C5 H5 120.00 no
C6 C5 H5 120.00 no
C5 C6 H6 119.00 no
C7 C6 H6 119.00 no
C7 C8 H8 117.00 no
C9 C8 H8 117.00 no
C8 C9 H9 119.00 no
C10 C9 H9 119.00 no
C11 C12 H12 120.00 no
C13 C12 H12 120.00 no
C12 C13 H13 119.00 no
C14 C13 H13 119.00 no
C14 C15 H15 119.00 no
C16 C15 H15 119.00 no
C11 C16 H16 120.00 no
C15 C16 H16 120.00 no
C17 C18 H18 120.00 no
C19 C18 H18 120.00 no
C18 C19 H19 120.00 no
C20 C19 H19 120.00 no
C19 C20 H20 120.00 no
C21 C20 H20 120.00 no
C20 C21 H21 120.00 no
C22 C21 H21 120.00 no
C17 C22 H22 120.00 no
C21 C22 H22 120.00 no

loop_
_geom_bond_atom_site_label_1
_geom_bond_atom_site_label_2
_geom_bond_distance
_geom_bond_publ_flag
O1 C10 1.2192(18) no
C1 C2 1.499(2) no
C2 C3 1.3873(18) no
C2 C7 1.4072(16) no
C3 C4 1.370(2) no
C4 C5 1.376(2) no
C5 C6 1.377(2) no
C6 C7 1.388(2) no
C7 C8 1.4628(17) no
C8 C9 1.3207(17) no
C9 C10 1.4743(19) no
C10 C11 1.4917(16) no
C11 C12 1.3901(19) no
C11 C16 1.3904(18) no
C12 C13 1.3828(17) no
C13 C14 1.3909(18) no
C14 C15 1.3948(18) no
C14 C17 1.4847(16) no
C15 C16 1.3809(16) no
C17 C18 1.3900(19) no
C17 C22 1.384(2) no
C18 C19 1.3840(18) no
C19 C20 1.369(2) no
C20 C21 1.375(3) no
C21 C22 1.385(2) no
C1 H1A 0.9600 no
C1 H1B 0.9600 no
C1 H1C 0.9600 no
C3 H3 0.9300 no
C4 H4 0.9300 no
C5 H5 0.9300 no
C6 H6 0.9300 no
C8 H8 0.9300 no
C9 H9 0.9300 no
C12 H12 0.9300 no
C13 H13 0.9300 no
C15 H15 0.9300 no
C16 H16 0.9300 no
C18 H18 0.9300 no
C19 H19 0.9300 no
C20 H20 0.9300 no
C21 H21 0.9300 no
C22 H22 0.9300 no

loop_
_geom_hbond_atom_site_label_D
_geom_hbond_atom_site_label_H
_geom_hbond_atom_site_label_A
_geom_hbond_site_symmetry_A
_geom_hbond_distance_DH
_geom_hbond_distance_HA
_geom_hbond_distance_DA
_geom_hbond_angle_DHA
_geom_hbond_publ_flag
C1 H1C Cg2 2_565 0.96 2.97 3.6689(17) 131 yes
C5 H5 Cg3 1_444 0.93 2.84 3.5126(18) 130 yes
C21 H21 Cg1 1_566 0.93 2.99 3.632(2) 127 yes

loop_
_geom_torsion_atom_site_label_1
_geom_torsion_atom_site_label_2
_geom_torsion_atom_site_label_3
_geom_torsion_atom_site_label_4
_geom_torsion
_geom_torsion_publ_flag
C1 C2 C3 C4 -178.74(14) no
C7 C2 C3 C4 -1.1(2) no
C1 C2 C7 C6 177.97(13) no
C1 C2 C7 C8 -2.3(2) no
C3 C2 C7 C6 0.4(2) no
C3 C2 C7 C8 -179.93(14) no
C2 C3 C4 C5 1.1(2) no
C3 C4 C5 C6 -0.3(2) no
C4 C5 C6 C7 -0.4(2) no
C5 C6 C7 C2 0.4(2) no
C5 C6 C7 C8 -179.34(14) no
C2 C7 C8 C9 161.41(14) no
C6 C7 C8 C9 -18.9(2) no
C7 C8 C9 C10 178.77(13) no
C8 C9 C10 O1 13.9(2) no
C8 C9 C10 C11 -164.91(13) no
O1 C10 C11 C12 -158.73(15) no
O1 C10 C11 C16 17.8(2) no
C9 C10 C11 C12 20.1(2) no
C9 C10 C11 C16 -163.39(13) no
C10 C11 C12 C13 175.01(14) no
C16 C11 C12 C13 -1.5(2) no
C10 C11 C16 C15 -176.84(13) no
C12 C11 C16 C15 -0.2(2) no
C11 C12 C13 C14 1.5(2) no
C12 C13 C14 C15 0.3(2) no
C12 C13 C14 C17 -179.94(14) no
C13 C14 C15 C16 -2.0(2) no
C17 C14 C15 C16 178.22(13) no
C13 C14 C17 C18 40.6(2) no
C13 C14 C17 C22 -140.18(15) no
C15 C14 C17 C18 -139.63(15) no
C15 C14 C17 C22 39.6(2) no
C14 C15 C16 C11 2.0(2) no
C14 C17 C18 C19 179.54(14) no
C22 C17 C18 C19 0.3(2) no
C14 C17 C22 C21 -179.96(16) no
C18 C17 C22 C21 -0.7(2) no
C17 C18 C19 C20 -0.1(2) no
C18 C19 C20 C21 0.4(3) no
C19 C20 C21 C22 -0.8(3) no
C20 C21 C22 C17 1.0(3) no
